data_1575949
loop_
_publ_author_name
'Zeng, Chongyang'
'Liang, Shan'
'Lin, Jieyu'
'Liu, Wei'
'Xie, Zhixin'
'Cai, Wenxuan'
'Redshaw, Carl'
'Feng, Xing'
'Tang, Ben Zhong'

_publ_section_title
;
 Achieving controllable packing mode and broad colour-tunable emission
 <i>via</i> the end group effect in pyrene-based aggregation-induced
 emission luminogens.
;
_journal_issue 36
_journal_name_full 'Chemical science'
_journal_page_first 16719
_journal_page_last 16728
_journal_paper_doi 10.1039/d5sc03105b
_journal_volume 16
_journal_year 2025
_chemical_formula_moiety 'C37 H23 N'
_chemical_formula_sum 'C37 H23 N'
_chemical_formula_weight 481.56
_space_group_crystal_system orthorhombic
_space_group_IT_number 33
_space_group_name_Hall 'P 2c -2n'
_space_group_name_H-M_alt 'P n a 21'
_atom_sites_solution_hydrogens geom
_atom_sites_solution_primary dual
_audit_creation_date 2025-03-20
_audit_creation_method
;
Olex2 1.5
(compiled 2025.03.04 svn.red2d20d0 for OlexSys, GUI svn.r7188)
;
_audit_update_record
;
2025-03-25 deposited with the CCDC.	2025-08-07 downloaded from the CCDC.
;
_cell_angle_alpha 90
_cell_angle_beta 90
_cell_angle_gamma 90
_cell_formula_units_Z 4
_cell_length_a 7.5761(2)
_cell_length_b 14.0077(6)
_cell_length_c 23.4633(6)
_cell_measurement_reflns_used 9868
_cell_measurement_temperature 300.01
_cell_measurement_theta_max 29.600
_cell_measurement_theta_min 2.983
_cell_volume 2490.01(14)
_computing_cell_refinement 'SAINT v8.37A (Bruker, 2015)'
_computing_data_reduction 'SAINT v8.37A (Bruker, 2015)'
_computing_molecular_graphics 'Olex2 1.5 (Dolomanov et al., 2009)'
_computing_publication_material 'Olex2 1.5 (Dolomanov et al., 2009)'
_computing_structure_refinement 'SHELXL 2019/3 (Sheldrick, 2015)'
_computing_structure_solution 'SHELXT 2018/2 (Sheldrick, 2018)'
_diffrn_ambient_temperature 300.01
_diffrn_measured_fraction_theta_full 0.995
_diffrn_measured_fraction_theta_max 0.997
_diffrn_measurement_device_type 'Bruker APEX-II CCD'
_diffrn_measurement_method '\f and \w scans'
_diffrn_radiation_type MoK\a
_diffrn_radiation_wavelength 0.71073
_diffrn_reflns_av_R_equivalents 0.0717
_diffrn_reflns_av_unetI/netI 0.0387
_diffrn_reflns_Laue_measured_fraction_full 0.995
_diffrn_reflns_Laue_measured_fraction_max 0.997
_diffrn_reflns_limit_h_max 10
_diffrn_reflns_limit_h_min -10
_diffrn_reflns_limit_k_max 19
_diffrn_reflns_limit_k_min -19
_diffrn_reflns_limit_l_max 33
_diffrn_reflns_limit_l_min -33
_diffrn_reflns_number 56783
_diffrn_reflns_point_group_measured_fraction_full 0.996
_diffrn_reflns_point_group_measured_fraction_max 0.996
_diffrn_reflns_theta_full 25.242
_diffrn_reflns_theta_max 30.096
_diffrn_reflns_theta_min 2.983
_diffrn_source_current 1.0
_diffrn_source_power 0.05
_diffrn_source_voltage 50.0
_diffrn_standards_number 0
_exptl_absorpt_coefficient_mu 0.074
_exptl_absorpt_correction_T_max 0.7460
_exptl_absorpt_correction_T_min 0.6458
_exptl_absorpt_correction_type multi-scan
_exptl_absorpt_process_details
;
SADABS-2016/2 (Bruker,2016/2) was used for absorption correction.
wR2(int) was 0.1128 before and 0.0746 after correction.
The Ratio of minimum to maximum transmission is 0.8657.
The \l/2 correction factor is Not present.
;
_exptl_crystal_colour yellow
_exptl_crystal_colour_primary yellow
_exptl_crystal_density_diffrn 1.285
_exptl_crystal_description block
_exptl_crystal_F_000 1008
_refine_diff_density_max 0.251
_refine_diff_density_min -0.209
_refine_diff_density_rms 0.052
_refine_ls_abs_structure_details
;
 Flack x determined using 1904 quotients [(I+)-(I-)]/[(I+)+(I-)]
 (Parsons, Flack and Wagner, Acta Cryst. B69 (2013) 249-259).
;
_refine_ls_abs_structure_Flack -1.1(10)
_refine_ls_extinction_coef 0.089(6)
_refine_ls_extinction_expression Fc^*^=kFc[1+0.001xFc^2^\l^3^/sin(2\q)]^-1/4^
_refine_ls_extinction_method 'SHELXL-2019/2 (Sheldrick 2019)'
_refine_ls_goodness_of_fit_ref 1.028
_refine_ls_hydrogen_treatment constr
_refine_ls_matrix_type full
_refine_ls_number_parameters 344
_refine_ls_number_reflns 7290
_refine_ls_number_restraints 3
_refine_ls_restrained_S_all 1.028
_refine_ls_R_factor_all 0.1434
_refine_ls_R_factor_gt 0.0776
_refine_ls_shift/su_max 0.000
_refine_ls_shift/su_mean 0.000
_refine_ls_structure_factor_coef Fsqd
_refine_ls_weighting_details 'w=1/[\s^2^(Fo^2^)+(0.0100P)^2^+3.0000P] where P=(Fo^2^+2Fc^2^)/3'
_refine_ls_weighting_scheme calc
_refine_ls_wR_factor_gt 0.1434
_refine_ls_wR_factor_ref 0.1885
_reflns_Friedel_coverage 0.955
_reflns_Friedel_fraction_full 0.996
_reflns_Friedel_fraction_max 0.995
_reflns_number_gt 4427
_reflns_number_total 7290
_reflns_threshold_expression 'I > 2\s(I)'
_cod_data_source_file d5sc03105b2.cif
_cod_data_source_block mo_20241022zcy2_1_0ma_a
_cod_database_code 1575949
_shelx_shelxl_version_number 2019/3
_shelx_space_group_comment
;
The symmetry employed for this shelxl refinement is uniquely defined
by the following loop, which should always be used as a source of
symmetry information in preference to the above space-group names.
They are only intended as comments.
;
_olex2_refinement_description
;
1. Restrained distances
 C35-C34
 1.39 with sigma of 0.01
 C22-C17
 1.39 with sigma of 0.01
2.a Aromatic/amide H refined with riding coordinates:
 C1(H1), C3(H3), C4(H4), C6(H6), C7(H7), C8(H8), C10(H10), C11(H11), C14(H14),
 C18(H18), C19(H19), C21(H21), C22(H22), C23(H23), C27(H27), C28(H28), C30(H30),
  C31(H31), C33(H33), C34(H34), C35(H35), C36(H36), C37(H37)
;
_olex2_submission_special_instructions 'No special instructions were received'

loop_
_space_group_symop_operation_xyz
'x, y, z'
'-x, -y, z+1/2'
'x+1/2, -y+1/2, z'
'-x+1/2, y+1/2, z+1/2'

loop_
_atom_site_label
_atom_site_type_symbol
_atom_site_fract_x
_atom_site_fract_y
_atom_site_fract_z
_atom_site_U_iso_or_equiv
_atom_site_adp_type
_atom_site_occupancy
_atom_site_site_symmetry_order
_atom_site_calc_flag
_atom_site_refinement_flags_posn
_atom_site_refinement_flags_adp
_atom_site_refinement_flags_occupancy
_atom_site_disorder_assembly
_atom_site_disorder_group
N001 N 0.4960(10) 0.0520(4) 0.5265(3) 0.100(2) Uani 1 1 d . . . . .
C1 C 0.2174(8) 0.4680(5) 0.2508(2) 0.0705(15) Uani 1 1 d . . . . .
H1 H 0.109297 0.498099 0.245353 0.085 Uiso 1 1 calc R U . . .
C2 C 0.3203(8) 0.4470(4) 0.2043(2) 0.0614(13) Uani 1 1 d . . . . .
C3 C 0.2630(9) 0.4642(5) 0.1470(3) 0.0728(16) Uani 1 1 d . . . . .
H3 H 0.152982 0.491693 0.140624 0.087 Uiso 1 1 calc R U . . .
C4 C 0.3657(9) 0.4412(4) 0.1020(3) 0.0713(16) Uani 1 1 d . . . . .
H4 H 0.323093 0.451692 0.065361 0.086 Uiso 1 1 calc R U . . .
C5 C 0.5380(8) 0.4012(4) 0.1090(2) 0.0628(13) Uani 1 1 d . . . . .
C6 C 0.6445(10) 0.3771(4) 0.0632(3) 0.0759(17) Uani 1 1 d . . . . .
H6 H 0.602827 0.385157 0.026259 0.091 Uiso 1 1 calc R U . . .
C7 C 0.8124(10) 0.3411(5) 0.0720(3) 0.0809(18) Uani 1 1 d . . . . .
H7 H 0.883473 0.327031 0.040762 0.097 Uiso 1 1 calc R U . . .
C8 C 0.8756(9) 0.3258(4) 0.1262(3) 0.0700(15) Uani 1 1 d . . . . .
H8 H 0.988927 0.301695 0.131225 0.084 Uiso 1 1 calc R U . . .
C9 C 0.7711(8) 0.3461(3) 0.1736(2) 0.0618(13) Uani 1 1 d . . . . .
C10 C 0.8294(8) 0.3304(4) 0.2309(2) 0.0634(13) Uani 1 1 d . . . . .
H10 H 0.943410 0.307993 0.236822 0.076 Uiso 1 1 calc R U . . .
C11 C 0.7259(7) 0.3468(4) 0.2765(2) 0.0628(13) Uani 1 1 d . . . . .
H11 H 0.768973 0.334209 0.312797 0.075 Uiso 1 1 calc R U . . .
C12 C 0.5466(7) 0.3841(4) 0.2698(2) 0.0561(11) Uani 1 1 d . . . . .
C13 C 0.4347(7) 0.4005(4) 0.3159(2) 0.0587(12) Uani 1 1 d . . . . .
C14 C 0.2712(8) 0.4451(4) 0.3058(3) 0.0688(15) Uani 1 1 d . . . . .
H14 H 0.197936 0.459525 0.336425 0.083 Uiso 1 1 calc R U . . .
C15 C 0.4899(7) 0.4055(3) 0.2131(2) 0.0551(11) Uani 1 1 d . . . . .
C16 C 0.5986(8) 0.3847(3) 0.1654(2) 0.0575(12) Uani 1 1 d . . . . .
C17 C 0.4758(7) 0.3715(4) 0.3751(2) 0.0601(12) Uani 1 1 d D . . . .
C18 C 0.4469(9) 0.4336(4) 0.4201(2) 0.0721(16) Uani 1 1 d . . . . .
H18 H 0.403614 0.494550 0.412981 0.087 Uiso 1 1 calc R U . . .
C19 C 0.4821(9) 0.4055(4) 0.4759(2) 0.0712(16) Uani 1 1 d . . . . .
H19 H 0.464458 0.448734 0.505362 0.085 Uiso 1 1 calc R U . . .
C20 C 0.5431(8) 0.3142(4) 0.4885(2) 0.0641(13) Uani 1 1 d . . . . .
C21 C 0.5683(8) 0.2510(4) 0.4440(2) 0.0656(14) Uani 1 1 d . . . . .
H21 H 0.607050 0.189249 0.451419 0.079 Uiso 1 1 calc R U . . .
C22 C 0.5358(8) 0.2794(4) 0.3876(2) 0.0647(13) Uani 1 1 d D . . . .
H22 H 0.554497 0.236365 0.358030 0.078 Uiso 1 1 calc R U . . .
C23 C 0.5776(8) 0.2931(4) 0.5483(2) 0.0662(14) Uani 1 1 d . . . . .
H23 H 0.601811 0.346239 0.570718 0.079 Uiso 1 1 calc R U . . .
C24 C 0.5803(8) 0.2099(4) 0.5762(2) 0.0600(12) Uani 1 1 d . . . . .
C25 C 0.5374(9) 0.1233(4) 0.5480(3) 0.0696(15) Uani 1 1 d . . . . .
C26 C 0.6162(7) 0.2009(4) 0.6384(2) 0.0583(12) Uani 1 1 d . . . . .
C27 C 0.5982(8) 0.2785(4) 0.6741(2) 0.0665(14) Uani 1 1 d . . . . .
H27 H 0.565389 0.337303 0.659029 0.080 Uiso 1 1 calc R U . . .
C28 C 0.6283(8) 0.2701(4) 0.7326(2) 0.0656(14) Uani 1 1 d . . . . .
H28 H 0.615109 0.323475 0.755810 0.079 Uiso 1 1 calc R U . . .
C29 C 0.6776(7) 0.1839(4) 0.7568(2) 0.0606(13) Uani 1 1 d . . . . .
C30 C 0.6986(7) 0.1063(4) 0.7207(2) 0.0628(13) Uani 1 1 d . . . . .
H30 H 0.733339 0.047688 0.735563 0.075 Uiso 1 1 calc R U . . .
C31 C 0.6681(8) 0.1151(4) 0.6622(2) 0.0652(14) Uani 1 1 d . . . . .
H31 H 0.683027 0.062151 0.638783 0.078 Uiso 1 1 calc R U . . .
C32 C 0.7031(8) 0.1754(4) 0.8190(2) 0.0644(14) Uani 1 1 d . . . . .
C33 C 0.7570(10) 0.2523(6) 0.8512(3) 0.0831(19) Uani 1 1 d . . . . .
H33 H 0.783410 0.309494 0.833044 0.100 Uiso 1 1 calc R U . . .
C34 C 0.7729(12) 0.2468(7) 0.9102(3) 0.106(3) Uani 1 1 d D . . . .
H34 H 0.811344 0.299175 0.931087 0.128 Uiso 1 1 calc R U . . .
C35 C 0.7305(12) 0.1615(8) 0.9373(3) 0.110(3) Uani 1 1 d D . . . .
H35 H 0.738635 0.157193 0.976781 0.132 Uiso 1 1 calc R U . . .
C36 C 0.6770(12) 0.0842(7) 0.9065(3) 0.100(3) Uani 1 1 d . . . . .
H36 H 0.648980 0.027243 0.924711 0.120 Uiso 1 1 calc R U . . .
C37 C 0.6647(10) 0.0915(6) 0.8474(3) 0.0832(19) Uani 1 1 d . . . . .
H37 H 0.629746 0.038352 0.826445 0.100 Uiso 1 1 calc R U . . .

loop_
_atom_site_aniso_label
_atom_site_aniso_U_11
_atom_site_aniso_U_22
_atom_site_aniso_U_33
_atom_site_aniso_U_23
_atom_site_aniso_U_13
_atom_site_aniso_U_12
N001 0.152(6) 0.070(3) 0.078(4) -0.002(3) -0.009(4) -0.016(4)
C1 0.069(4) 0.075(4) 0.068(3) 0.011(3) -0.005(3) 0.007(3)
C2 0.064(3) 0.061(3) 0.059(3) 0.009(2) -0.010(2) -0.001(3)
C3 0.074(4) 0.076(4) 0.069(3) 0.014(3) -0.013(3) 0.002(3)
C4 0.084(4) 0.066(3) 0.064(3) 0.007(3) -0.015(3) -0.005(3)
C5 0.078(4) 0.052(3) 0.059(3) 0.002(2) -0.005(3) -0.003(2)
C6 0.103(5) 0.062(3) 0.063(3) -0.001(3) -0.004(3) 0.001(3)
C7 0.104(5) 0.065(3) 0.073(4) 0.001(3) 0.012(4) 0.005(4)
C8 0.077(4) 0.058(3) 0.075(4) 0.005(3) 0.003(3) 0.008(3)
C9 0.077(4) 0.047(2) 0.062(3) 0.002(2) -0.002(3) -0.002(2)
C10 0.067(3) 0.056(3) 0.067(3) 0.007(2) -0.008(3) 0.001(2)
C11 0.068(3) 0.057(3) 0.064(3) 0.009(2) -0.007(3) 0.000(2)
C12 0.062(3) 0.053(3) 0.054(3) 0.006(2) -0.008(2) 0.002(2)
C13 0.063(3) 0.061(3) 0.052(3) 0.005(2) -0.006(2) -0.002(2)
C14 0.066(3) 0.074(4) 0.066(3) 0.011(3) -0.003(3) 0.007(3)
C15 0.060(3) 0.049(2) 0.056(3) 0.005(2) -0.006(2) -0.003(2)
C16 0.069(3) 0.046(2) 0.058(3) 0.006(2) -0.007(2) -0.006(2)
C17 0.065(3) 0.060(3) 0.055(3) 0.004(2) -0.005(2) -0.001(2)
C18 0.095(5) 0.059(3) 0.063(3) 0.001(3) -0.007(3) 0.002(3)
C19 0.098(5) 0.056(3) 0.059(3) 0.003(2) -0.008(3) 0.002(3)
C20 0.073(3) 0.062(3) 0.057(3) 0.005(2) -0.006(3) -0.002(3)
C21 0.074(4) 0.063(3) 0.059(3) 0.006(3) -0.003(3) 0.001(3)
C22 0.075(3) 0.061(3) 0.058(3) 0.003(2) -0.001(3) 0.000(3)
C23 0.078(4) 0.064(3) 0.057(3) 0.005(2) -0.004(3) -0.003(3)
C24 0.066(3) 0.056(3) 0.057(3) 0.004(2) -0.002(2) 0.001(2)
C25 0.086(4) 0.061(3) 0.061(3) 0.003(3) -0.001(3) -0.006(3)
C26 0.060(3) 0.062(3) 0.053(3) 0.004(2) -0.002(2) -0.002(2)
C27 0.078(4) 0.062(3) 0.059(3) 0.005(2) -0.001(3) 0.006(3)
C28 0.077(4) 0.064(3) 0.056(3) 0.002(2) -0.001(3) 0.003(3)
C29 0.062(3) 0.065(3) 0.054(3) 0.007(2) 0.000(2) 0.001(2)
C30 0.065(3) 0.061(3) 0.063(3) 0.006(2) -0.003(3) -0.002(2)
C31 0.078(4) 0.057(3) 0.060(3) 0.002(2) -0.001(3) 0.002(3)
C32 0.063(3) 0.077(4) 0.053(3) 0.006(3) -0.002(2) 0.003(3)
C33 0.090(5) 0.099(5) 0.060(3) -0.003(3) -0.002(3) -0.007(4)
C34 0.100(6) 0.156(8) 0.063(4) -0.006(5) -0.008(4) 0.003(6)
C35 0.105(6) 0.162(9) 0.062(4) 0.016(5) -0.006(4) 0.017(6)
C36 0.110(6) 0.123(7) 0.068(4) 0.031(4) 0.005(4) 0.015(5)
C37 0.091(5) 0.090(4) 0.068(4) 0.017(3) 0.003(3) 0.010(4)

loop_
_atom_type_symbol
_atom_type_description
_atom_type_scat_dispersion_real
_atom_type_scat_dispersion_imag
_atom_type_scat_source
C C 0.0033 0.0016 'International Tables Vol C Tables 4.2.6.8 and 6.1.1.4'
H H 0.0000 0.0000 'International Tables Vol C Tables 4.2.6.8 and 6.1.1.4'
N N 0.0061 0.0033 'International Tables Vol C Tables 4.2.6.8 and 6.1.1.4'

loop_
_geom_angle_atom_site_label_1
_geom_angle_atom_site_label_2
_geom_angle_atom_site_label_3
_geom_angle
_geom_angle_site_symmetry_1
_geom_angle_site_symmetry_3
_geom_angle_publ_flag
C2 C1 H1 119.3 . . ?
C2 C1 C14 121.4(6) . . ?
C14 C1 H1 119.3 . . ?
C1 C2 C3 122.5(5) . . ?
C1 C2 C15 119.0(5) . . ?
C15 C2 C3 118.5(5) . . ?
C2 C3 H3 119.4 . . ?
C4 C3 C2 121.2(6) . . ?
C4 C3 H3 119.4 . . ?
C3 C4 H4 119.0 . . ?
C3 C4 C5 122.0(6) . . ?
C5 C4 H4 119.0 . . ?
C6 C5 C4 122.6(6) . . ?
C6 C5 C16 119.6(6) . . ?
C16 C5 C4 117.8(5) . . ?
C5 C6 H6 119.7 . . ?
C7 C6 C5 120.6(6) . . ?
C7 C6 H6 119.7 . . ?
C6 C7 H7 119.5 . . ?
C8 C7 C6 120.9(6) . . ?
C8 C7 H7 119.5 . . ?
C7 C8 H8 119.7 . . ?
C7 C8 C9 120.5(6) . . ?
C9 C8 H8 119.7 . . ?
C8 C9 C10 122.9(6) . . ?
C8 C9 C16 119.2(5) . . ?
C16 C9 C10 117.9(5) . . ?
C9 C10 H10 118.7 . . ?
C11 C10 C9 122.7(5) . . ?
C11 C10 H10 118.7 . . ?
C10 C11 H11 119.5 . . ?
C10 C11 C12 121.1(5) . . ?
C12 C11 H11 119.5 . . ?
C13 C12 C11 122.7(5) . . ?
C13 C12 C15 120.3(5) . . ?
C15 C12 C11 117.0(5) . . ?
C12 C13 C14 118.5(5) . . ?
C12 C13 C17 123.7(5) . . ?
C14 C13 C17 117.7(5) . . ?
C1 C14 C13 121.1(6) . . ?
C1 C14 H14 119.5 . . ?
C13 C14 H14 119.5 . . ?
C2 C15 C12 119.4(5) . . ?
C16 C15 C2 119.5(5) . . ?
C16 C15 C12 121.1(5) . . ?
C5 C16 C9 119.0(5) . . ?
C5 C16 C15 120.9(5) . . ?
C15 C16 C9 120.1(5) . . ?
C18 C17 C13 120.6(5) . . ?
C18 C17 C22 118.2(5) . . ?
C22 C17 C13 121.2(5) . . ?
C17 C18 H18 119.7 . . ?
C17 C18 C19 120.5(5) . . ?
C19 C18 H18 119.7 . . ?
C18 C19 H19 119.2 . . ?
C20 C19 C18 121.6(5) . . ?
C20 C19 H19 119.2 . . ?
C19 C20 C23 116.9(5) . . ?
C21 C20 C19 118.2(5) . . ?
C21 C20 C23 124.9(5) . . ?
C20 C21 H21 119.8 . . ?
C20 C21 C22 120.4(5) . . ?
C22 C21 H21 119.8 . . ?
C17 C22 C21 121.1(5) . . ?
C17 C22 H22 119.5 . . ?
C21 C22 H22 119.5 . . ?
C20 C23 H23 114.7 . . ?
C24 C23 C20 130.7(5) . . ?
C24 C23 H23 114.7 . . ?
C23 C24 C25 120.8(5) . . ?
C23 C24 C26 123.8(5) . . ?
C25 C24 C26 115.3(5) . . ?
N001 C25 C24 177.0(8) . . ?
C27 C26 C24 120.7(5) . . ?
C27 C26 C31 117.9(5) . . ?
C31 C26 C24 121.4(5) . . ?
C26 C27 H27 119.5 . . ?
C26 C27 C28 121.0(5) . . ?
C28 C27 H27 119.5 . . ?
C27 C28 H28 119.3 . . ?
C29 C28 C27 121.3(5) . . ?
C29 C28 H28 119.3 . . ?
C28 C29 C30 117.6(5) . . ?
C28 C29 C32 120.6(5) . . ?
C30 C29 C32 121.7(5) . . ?
C29 C30 H30 119.6 . . ?
C29 C30 C31 120.8(5) . . ?
C31 C30 H30 119.6 . . ?
C26 C31 C30 121.4(5) . . ?
C26 C31 H31 119.3 . . ?
C30 C31 H31 119.3 . . ?
C33 C32 C29 121.2(6) . . ?
C33 C32 C37 117.5(6) . . ?
C37 C32 C29 121.2(6) . . ?
C32 C33 H33 119.0 . . ?
C32 C33 C34 121.9(8) . . ?
C34 C33 H33 119.0 . . ?
C33 C34 H34 120.6 . . ?
C33 C34 C35 118.9(8) . . ?
C35 C34 H34 120.6 . . ?
C34 C35 H35 119.8 . . ?
C36 C35 C34 120.5(8) . . ?
C36 C35 H35 119.8 . . ?
C35 C36 H36 120.3 . . ?
C35 C36 C37 119.3(8) . . ?
C37 C36 H36 120.3 . . ?
C32 C37 C36 121.9(8) . . ?
C32 C37 H37 119.1 . . ?
C36 C37 H37 119.1 . . ?

loop_
_geom_bond_atom_site_label_1
_geom_bond_atom_site_label_2
_geom_bond_distance
_geom_bond_site_symmetry_2
_geom_bond_publ_flag
N001 C25 1.161(8) . ?
C1 H1 0.9300 . ?
C1 C2 1.372(8) . ?
C1 C14 1.392(8) . ?
C2 C3 1.435(7) . ?
C2 C15 1.425(7) . ?
C3 H3 0.9300 . ?
C3 C4 1.350(9) . ?
C4 H4 0.9300 . ?
C4 C5 1.430(8) . ?
C5 C6 1.385(8) . ?
C5 C16 1.419(7) . ?
C6 H6 0.9300 . ?
C6 C7 1.383(10) . ?
C7 H7 0.9300 . ?
C7 C8 1.376(9) . ?
C8 H8 0.9300 . ?
C8 C9 1.396(8) . ?
C9 C10 1.431(7) . ?
C9 C16 1.427(8) . ?
C10 H10 0.9300 . ?
C10 C11 1.346(8) . ?
C11 H11 0.9300 . ?
C11 C12 1.463(7) . ?
C12 C13 1.395(7) . ?
C12 C15 1.429(7) . ?
C13 C14 1.407(8) . ?
C13 C17 1.481(7) . ?
C14 H14 0.9300 . ?
C15 C16 1.421(7) . ?
C17 C18 1.385(8) . ?
C17 C22 1.398(7) . ?
C18 H18 0.9300 . ?
C18 C19 1.392(7) . ?
C19 H19 0.9300 . ?
C19 C20 1.391(8) . ?
C20 C21 1.384(8) . ?
C20 C23 1.457(7) . ?
C21 H21 0.9300 . ?
C21 C22 1.403(7) . ?
C22 H22 0.9300 . ?
C23 H23 0.9300 . ?
C23 C24 1.338(7) . ?
C24 C25 1.419(8) . ?
C24 C26 1.489(7) . ?
C26 C27 1.380(7) . ?
C26 C31 1.383(7) . ?
C27 H27 0.9300 . ?
C27 C28 1.396(7) . ?
C28 H28 0.9300 . ?
C28 C29 1.386(8) . ?
C29 C30 1.387(8) . ?
C29 C32 1.476(7) . ?
C30 H30 0.9300 . ?
C30 C31 1.397(7) . ?
C31 H31 0.9300 . ?
C32 C33 1.378(9) . ?
C32 C37 1.382(9) . ?
C33 H33 0.9300 . ?
C33 C34 1.390(8) . ?
C34 H34 0.9300 . ?
C34 C35 1.391(10) . ?
C35 H35 0.9300 . ?
C35 C36 1.364(12) . ?
C36 H36 0.9300 . ?
C36 C37 1.394(9) . ?
C37 H37 0.9300 . ?

loop_
_geom_torsion_atom_site_label_1
_geom_torsion_atom_site_label_2
_geom_torsion_atom_site_label_3
_geom_torsion_atom_site_label_4
_geom_torsion
_geom_torsion_site_symmetry_1
_geom_torsion_site_symmetry_2
_geom_torsion_site_symmetry_3
_geom_torsion_site_symmetry_4
_geom_torsion_publ_flag
C1 C2 C3 C4 -178.8(6) . . . . ?
C1 C2 C15 C12 1.9(8) . . . . ?
C1 C2 C15 C16 -179.1(5) . . . . ?
C2 C1 C14 C13 0.8(10) . . . . ?
C2 C3 C4 C5 -1.8(9) . . . . ?
C2 C15 C16 C5 -2.6(7) . . . . ?
C2 C15 C16 C9 177.9(5) . . . . ?
C3 C2 C15 C12 -177.4(5) . . . . ?
C3 C2 C15 C16 1.6(8) . . . . ?
C3 C4 C5 C6 179.8(6) . . . . ?
C3 C4 C5 C16 0.9(8) . . . . ?
C4 C5 C6 C7 178.2(6) . . . . ?
C4 C5 C16 C9 -179.1(5) . . . . ?
C4 C5 C16 C15 1.3(7) . . . . ?
C5 C6 C7 C8 1.9(10) . . . . ?
C6 C5 C16 C9 1.9(8) . . . . ?
C6 C5 C16 C15 -177.7(5) . . . . ?
C6 C7 C8 C9 0.2(10) . . . . ?
C7 C8 C9 C10 179.2(6) . . . . ?
C7 C8 C9 C16 -1.1(8) . . . . ?
C8 C9 C10 C11 -177.5(5) . . . . ?
C8 C9 C16 C5 0.1(7) . . . . ?
C8 C9 C16 C15 179.7(5) . . . . ?
C9 C10 C11 C12 -1.3(8) . . . . ?
C10 C9 C16 C5 179.8(5) . . . . ?
C10 C9 C16 C15 -0.6(7) . . . . ?
C10 C11 C12 C13 179.0(5) . . . . ?
C10 C11 C12 C15 -2.3(7) . . . . ?
C11 C12 C13 C14 173.9(5) . . . . ?
C11 C12 C13 C17 -7.7(8) . . . . ?
C11 C12 C15 C2 -176.5(5) . . . . ?
C11 C12 C15 C16 4.5(7) . . . . ?
C12 C13 C14 C1 3.3(9) . . . . ?
C12 C13 C17 C18 135.3(6) . . . . ?
C12 C13 C17 C22 -48.1(8) . . . . ?
C12 C15 C16 C5 176.5(5) . . . . ?
C12 C15 C16 C9 -3.0(7) . . . . ?
C13 C12 C15 C2 2.2(7) . . . . ?
C13 C12 C15 C16 -176.8(5) . . . . ?
C13 C17 C18 C19 178.6(6) . . . . ?
C13 C17 C22 C21 -177.6(5) . . . . ?
C14 C1 C2 C3 175.9(6) . . . . ?
C14 C1 C2 C15 -3.4(9) . . . . ?
C14 C13 C17 C18 -46.3(8) . . . . ?
C14 C13 C17 C22 130.3(6) . . . . ?
C15 C2 C3 C4 0.5(9) . . . . ?
C15 C12 C13 C14 -4.8(8) . . . . ?
C15 C12 C13 C17 173.6(5) . . . . ?
C16 C5 C6 C7 -2.9(9) . . . . ?
C16 C9 C10 C11 2.8(8) . . . . ?
C17 C13 C14 C1 -175.1(5) . . . . ?
C17 C18 C19 C20 -1.5(11) . . . . ?
C18 C17 C22 C21 -0.9(9) . . . . ?
C18 C19 C20 C21 -0.1(10) . . . . ?
C18 C19 C20 C23 179.3(6) . . . . ?
C19 C20 C21 C22 1.1(9) . . . . ?
C19 C20 C23 C24 155.5(7) . . . . ?
C20 C21 C22 C17 -0.7(9) . . . . ?
C20 C23 C24 C25 -3.1(11) . . . . ?
C20 C23 C24 C26 -179.2(6) . . . . ?
C21 C20 C23 C24 -25.2(11) . . . . ?
C22 C17 C18 C19 1.9(10) . . . . ?
C23 C20 C21 C22 -178.1(6) . . . . ?
C23 C24 C26 C27 19.3(9) . . . . ?
C23 C24 C26 C31 -160.9(6) . . . . ?
C24 C26 C27 C28 178.7(6) . . . . ?
C24 C26 C31 C30 -178.8(5) . . . . ?
C25 C24 C26 C27 -157.1(6) . . . . ?
C25 C24 C26 C31 22.8(8) . . . . ?
C26 C27 C28 C29 0.1(9) . . . . ?
C27 C26 C31 C30 1.1(9) . . . . ?
C27 C28 C29 C30 1.0(9) . . . . ?
C27 C28 C29 C32 -177.9(6) . . . . ?
C28 C29 C30 C31 -1.0(9) . . . . ?
C28 C29 C32 C33 -29.4(9) . . . . ?
C28 C29 C32 C37 147.1(6) . . . . ?
C29 C30 C31 C26 0.0(9) . . . . ?
C29 C32 C33 C34 176.7(7) . . . . ?
C29 C32 C37 C36 -175.7(7) . . . . ?
C30 C29 C32 C33 151.8(6) . . . . ?
C30 C29 C32 C37 -31.6(9) . . . . ?
C31 C26 C27 C28 -1.1(9) . . . . ?
C32 C29 C30 C31 177.8(5) . . . . ?
C32 C33 C34 C35 -1.0(14) . . . . ?
C33 C32 C37 C36 0.9(11) . . . . ?
C33 C34 C35 C36 1.1(14) . . . . ?
C34 C35 C36 C37 -0.2(14) . . . . ?
C35 C36 C37 C32 -0.9(13) . . . . ?
C37 C32 C33 C34 0.0(11) . . . . ?
